data_7153940
loop_
_publ_author_name
'Stefanelli, M.'
'Mancini, M.'
'Raggio, M.'
'Nardis, S.'
'Fronczek, F. R.'
'McCandless, G. T.'
'Smith, K. M.'
'Paolesse, R.'

_publ_section_title
;
 3-NO2-5,10,15-triarylcorrolato-Cu as a versatile platform for synthesis
 of novel 3-functionalized corrole derivatives.
;
_journal_issue 32
_journal_name_full 'Organic &amp; biomolecular chemistry'
_journal_page_first 6200
_journal_page_last 6207
_journal_paper_doi 10.1039/c4ob01247j
_journal_volume 12
_journal_year 2014
_chemical_formula_moiety 'C51 H50 Cu N5 O'
_chemical_formula_sum 'C51 H50 Cu N5 O'
_chemical_formula_weight 812.50
_chemical_name_common 3-CH3C(O)NH-TtBuCorrCu
_space_group_crystal_system triclinic
_space_group_IT_number 2
_space_group_name_Hall '-P 1'
_space_group_name_H-M_alt 'P -1'
_symmetry_space_group_name_Hall '-P 1'
_symmetry_space_group_name_H-M 'P -1'
_atom_sites_solution_hydrogens mixed
_audit_creation_method SHELXL-2013
_audit_update_record
;
2014-04-15 # Formatted by publCIF

;
_cell_angle_alpha 88.821(7)
_cell_angle_beta 89.825(9)
_cell_angle_gamma 71.559(6)
_cell_formula_units_Z 2
_cell_length_a 8.7172(13)
_cell_length_b 9.5695(16)
_cell_length_c 26.860(5)
_cell_measurement_reflns_used 9988
_cell_measurement_temperature 90(2)
_cell_measurement_theta_max 68.63
_cell_measurement_theta_min 5.59
_cell_volume 2125.1(6)
_computing_cell_refinement 'Bruker SAINT'
_computing_data_collection 'Bruker APEX2'
_computing_data_reduction 'Bruker SAINT'
_computing_molecular_graphics 'ORTEP-3 for Windows (Farrugia, 2012)'
_computing_publication_material 'publCIF (Westrip, 2010)'
_computing_structure_refinement 'SHELXL-2013 (Sheldrick, 2013)'
_computing_structure_solution 'SHELXTL Intrinsic Phasing (Sheldrick, 2013)'
_diffrn_ambient_temperature 90(2)
_diffrn_measured_fraction_theta_full 0.974
_diffrn_measured_fraction_theta_max 0.952
_diffrn_measurement_device_type
;
Bruker Kappa D8 APEX-II DUO CCD diffractometer (with an Oxford Cryosystems
cryostream cooler)
;
_diffrn_measurement_method '\f and \w scans'
_diffrn_radiation_monochromator 'HELIOS optics'
_diffrn_radiation_type CuK\a
_diffrn_radiation_wavelength 1.54178
_diffrn_reflns_av_R_equivalents 0.0294
_diffrn_reflns_av_unetI/netI 0.0331
_diffrn_reflns_Laue_measured_fraction_full 0.974
_diffrn_reflns_Laue_measured_fraction_max 0.952
_diffrn_reflns_limit_h_max 10
_diffrn_reflns_limit_h_min -5
_diffrn_reflns_limit_k_max 11
_diffrn_reflns_limit_k_min -11
_diffrn_reflns_limit_l_max 32
_diffrn_reflns_limit_l_min -27
_diffrn_reflns_number 20501
_diffrn_reflns_point_group_measured_fraction_full 0.974
_diffrn_reflns_point_group_measured_fraction_max 0.952
_diffrn_reflns_theta_full 67.000
_diffrn_reflns_theta_max 68.627
_diffrn_reflns_theta_min 4.872
_diffrn_source 'I\mS microfocus tube'
_exptl_absorpt_coefficient_mu 1.059
_exptl_absorpt_correction_T_max 0.7530
_exptl_absorpt_correction_T_min 0.6434
_exptl_absorpt_correction_type multi-scan
_exptl_absorpt_process_details 'SADABS (Sheldrick, 2002)'
_exptl_crystal_colour brown
_exptl_crystal_density_diffrn 1.270
_exptl_crystal_description fragment
_exptl_crystal_F_000 856
_exptl_crystal_size_max 0.380
_exptl_crystal_size_mid 0.200
_exptl_crystal_size_min 0.030
_refine_diff_density_max 2.184
_refine_diff_density_min -1.209
_refine_diff_density_rms 0.095
_refine_ls_extinction_method none
_refine_ls_goodness_of_fit_ref 1.059
_refine_ls_hydrogen_treatment mixed
_refine_ls_matrix_type full
_refine_ls_number_parameters 586
_refine_ls_number_reflns 7465
_refine_ls_number_restraints 67
_refine_ls_restrained_S_all 1.073
_refine_ls_R_factor_all 0.0759
_refine_ls_R_factor_gt 0.0727
_refine_ls_shift/su_max 0.000
_refine_ls_shift/su_mean 0.000
_refine_ls_structure_factor_coef Fsqd
_refine_ls_weighting_details 'w=1/[\s^2^(Fo^2^)+(0.0871P)^2^+7.1859P] where P=(Fo^2^+2Fc^2^)/3'
_refine_ls_weighting_scheme calc
_refine_ls_wR_factor_gt 0.1866
_refine_ls_wR_factor_ref 0.1892
_reflns_Friedel_coverage 0.000
_reflns_number_gt 7011
_reflns_number_total 7465
_reflns_threshold_expression 'I > 2\s(I)'
_cod_data_source_file c4ob01247j2.cif
_cod_data_source_block shelx
_cod_depositor_comments 'Adding full bibliography for 7153940.cif.'
_cod_database_code 7153940
_publcif_datablock.id {8f51c448-9ae6-419f-9bdf-7a5775b62c69}

_shelx_space_group_comment
;
The symmetry employed for this shelxl refinement is uniquely defined
by the following loop, which should always be used as a source of
symmetry information in preference to the above space-group names.
They are only intended as comments.
;
_shelx_estimated_absorpt_t_min 0.689
_shelx_estimated_absorpt_t_max 0.969
_shelxl_version_number 2013-4
_publcif_info_exptl_table_max_cols 4
_publcif_info_exptl_table_use_headnotes n

loop_
_space_group_symop_operation_xyz
'x, y, z'
'-x, -y, -z'

loop_
_atom_site_label
_atom_site_type_symbol
_atom_site_fract_x
_atom_site_fract_y
_atom_site_fract_z
_atom_site_U_iso_or_equiv
_atom_site_adp_type
_atom_site_occupancy
_atom_site_site_symmetry_order
_atom_site_calc_flag
_atom_site_refinement_flags_posn
_atom_site_refinement_flags_adp
_atom_site_refinement_flags_occupancy
_atom_site_disorder_assembly
_atom_site_disorder_group
Cu1 Cu 0.43327(5) 0.30494(5) 0.21719(2) 0.01647(17) Uani 1 1 d . . . . .
O1 O 0.2242(4) 0.6032(3) -0.01282(10) 0.0355(7) Uani 1 1 d . . . . .
N1 N 0.3427(3) 0.3589(3) 0.15277(10) 0.0179(6) Uani 1 1 d . . . . .
N2 N 0.2313(3) 0.3981(3) 0.24776(10) 0.0186(6) Uani 1 1 d . . . . .
N3 N 0.5426(3) 0.2072(3) 0.27509(11) 0.0191(6) Uani 1 1 d . . . . .
N4 N 0.6285(3) 0.2543(3) 0.18074(11) 0.0191(6) Uani 1 1 d . . . . .
N5 N 0.0844(4) 0.5779(3) 0.05638(12) 0.0256(7) Uani 1 1 d D . . . .
H5N H -0.011(3) 0.612(5) 0.0710(15) 0.031 Uiso 1 1 d D U . . .
C1 C 0.4498(4) 0.3424(4) 0.11509(12) 0.0189(7) Uani 1 1 d . . . . .
C2 C 0.3687(4) 0.4152(4) 0.07109(13) 0.0209(7) Uani 1 1 d . . . . .
H2 H 0.4147 0.4170 0.0391 0.025 Uiso 1 1 calc R U . . .
C3 C 0.2102(4) 0.4824(4) 0.08455(13) 0.0218(7) Uani 1 1 d . . . . .
C4 C 0.1936(4) 0.4495(4) 0.13739(13) 0.0194(7) Uani 1 1 d . . . . .
C5 C 0.0687(4) 0.5009(4) 0.17120(13) 0.0191(7) Uani 1 1 d . . . . .
C6 C 0.0880(4) 0.4638(4) 0.22313(13) 0.0194(7) Uani 1 1 d . . . . .
C7 C -0.0413(4) 0.4828(4) 0.25753(14) 0.0235(7) Uani 1 1 d . . . . .
H7 H -0.1529 0.5282 0.2505 0.028 Uiso 1 1 calc R U . . .
C8 C 0.0236(4) 0.4241(4) 0.30263(14) 0.0262(8) Uani 1 1 d . . . . .
H8 H -0.0343 0.4208 0.3324 0.031 Uiso 1 1 calc R U . . .
C9 C 0.1946(4) 0.3690(4) 0.29631(13) 0.0238(7) Uani 1 1 d . . . . .
C10 C 0.3105(5) 0.2954(4) 0.33229(14) 0.0286(8) Uani 1 1 d . . . . .
C11 C 0.4761(4) 0.2307(4) 0.32245(13) 0.0242(8) Uani 1 1 d . . . . .
C12 C 0.6029(5) 0.1821(5) 0.35825(15) 0.0373(10) Uani 1 1 d . . . . .
H12 H 0.5907 0.1831 0.3934 0.045 Uiso 1 1 calc R U . . .
C13 C 0.7457(5) 0.1337(4) 0.33281(14) 0.0292(8) Uani 1 1 d . . . . .
H13 H 0.8507 0.0960 0.3471 0.035 Uiso 1 1 calc R U . . .
C14 C 0.7081(4) 0.1501(4) 0.28075(13) 0.0215(7) Uani 1 1 d . . . . .
C15 C 0.8224(4) 0.1143(4) 0.24141(14) 0.0211(7) Uani 1 1 d . . . . .
C16 C 0.7811(4) 0.1605(4) 0.19221(14) 0.0203(7) Uani 1 1 d . . . . .
C17 C 0.8657(4) 0.1191(4) 0.14634(14) 0.0228(7) Uani 1 1 d . . . . .
H17 H 0.9750 0.0589 0.1430 0.027 Uiso 1 1 calc R U . . .
C18 C 0.7602(4) 0.1822(4) 0.10789(14) 0.0227(7) Uani 1 1 d . . . . .
H18 H 0.7825 0.1734 0.0733 0.027 Uiso 1 1 calc R U . . .
C19 C 0.6113(4) 0.2632(4) 0.13036(13) 0.0199(7) Uani 1 1 d . . . . .
C20 C -0.0954(4) 0.5930(4) 0.15414(13) 0.0205(7) Uani 1 1 d . . . . .
C21 C -0.1904(4) 0.5311(4) 0.12556(14) 0.0247(8) Uani 1 1 d . . . . .
H21 H -0.1503 0.4299 0.1174 0.030 Uiso 1 1 calc R U . . .
C22 C -0.3424(4) 0.6161(4) 0.10908(15) 0.0274(8) Uani 1 1 d . . . . .
H22 H -0.4043 0.5719 0.0895 0.033 Uiso 1 1 calc R U . . .
C23 C -0.4071(5) 0.7653(4) 0.12058(16) 0.0299(9) Uani 1 1 d . . . . .
C24 C -0.3113(5) 0.8260(4) 0.14882(16) 0.0314(9) Uani 1 1 d . . . . .
H24 H -0.3510 0.9273 0.1570 0.038 Uiso 1 1 calc R U . . .
C25 C -0.1587(4) 0.7412(4) 0.16526(15) 0.0263(8) Uani 1 1 d . . . . .
H25 H -0.0962 0.7856 0.1845 0.032 Uiso 1 1 calc R U . . .
C26 C -0.5849(8) 0.8515(7) 0.1070(3) 0.0278(8) Uani 0.709(13) 1 d D . P A 1
C27 C -0.7012(8) 0.7863(7) 0.1350(3) 0.0314(9) Uani 0.709(13) 1 d D . P A 1
H27A H -0.7013 0.8089 0.1704 0.047 Uiso 0.709(13) 1 calc R U P A 1
H27B H -0.6658 0.6792 0.1311 0.047 Uiso 0.709(13) 1 calc R U P A 1
H27C H -0.8106 0.8291 0.1214 0.047 Uiso 0.709(13) 1 calc R U P A 1
C28 C -0.6019(10) 0.8341(8) 0.0504(3) 0.0391(9) Uani 0.709(13) 1 d D . P A 1
H28A H -0.7125 0.8885 0.0398 0.059 Uiso 0.709(13) 1 calc R U P A 1
H28B H -0.5782 0.7296 0.0430 0.059 Uiso 0.709(13) 1 calc R U P A 1
H28C H -0.5257 0.8733 0.0325 0.059 Uiso 0.709(13) 1 calc R U P A 1
C29 C -0.6315(10) 1.0165(7) 0.1185(3) 0.0399(9) Uani 0.709(13) 1 d D . P A 1
H29A H -0.6128 1.0282 0.1539 0.060 Uiso 0.709(13) 1 calc R U P A 1
H29B H -0.7461 1.0645 0.1105 0.060 Uiso 0.709(13) 1 calc R U P A 1
H29C H -0.5654 1.0619 0.0983 0.060 Uiso 0.709(13) 1 calc R U P A 1
C26A C -0.559(2) 0.8539(16) 0.0913(7) 0.0278(8) Uani 0.291(13) 1 d D . P A 2
C27A C -0.6912(19) 0.8009(18) 0.1155(8) 0.0314(9) Uani 0.291(13) 1 d D . P A 2
H27D H -0.7932 0.8442 0.0973 0.047 Uiso 0.291(13) 1 calc R U P A 2
H27E H -0.7052 0.8315 0.1502 0.047 Uiso 0.291(13) 1 calc R U P A 2
H27F H -0.6595 0.6932 0.1142 0.047 Uiso 0.291(13) 1 calc R U P A 2
C28A C -0.562(2) 0.837(2) 0.0344(7) 0.0391(9) Uani 0.291(13) 1 d D . P A 2
H28D H -0.4697 0.8595 0.0195 0.059 Uiso 0.291(13) 1 calc R U P A 2
H28E H -0.6628 0.9043 0.0207 0.059 Uiso 0.291(13) 1 calc R U P A 2
H28F H -0.5550 0.7350 0.0269 0.059 Uiso 0.291(13) 1 calc R U P A 2
C29A C -0.601(2) 1.0183(16) 0.1028(9) 0.0399(9) Uani 0.291(13) 1 d D . P A 2
H29D H -0.5097 1.0525 0.0938 0.060 Uiso 0.291(13) 1 calc R U P A 2
H29E H -0.6240 1.0329 0.1384 0.060 Uiso 0.291(13) 1 calc R U P A 2
H29F H -0.6966 1.0745 0.0834 0.060 Uiso 0.291(13) 1 calc R U P A 2
C30 C 0.2537(19) 0.2426(14) 0.3826(5) 0.019(2) Uani 0.362(2) 1 d D . P B 1
C31 C 0.2949(12) 0.3007(11) 0.4265(3) 0.0249(15) Uani 0.362(2) 1 d D . P B 1
H31 H 0.3539 0.3688 0.4249 0.030 Uiso 0.362(2) 1 calc R U P B 1
C32 C 0.2480(16) 0.2568(14) 0.4723(4) 0.0296(17) Uani 0.362(2) 1 d D . P B 1
H32 H 0.2808 0.2924 0.5019 0.036 Uiso 0.362(2) 1 calc R U P B 1
C33 C 0.1552(14) 0.1632(13) 0.4763(4) 0.0321(17) Uani 0.362(2) 1 d D . P B 1
C34 C 0.1160(14) 0.1077(13) 0.4326(4) 0.0355(16) Uani 0.362(2) 1 d D . P B 1
H34 H 0.0551 0.0411 0.4342 0.043 Uiso 0.362(2) 1 calc R U P B 1
C35 C 0.1639(13) 0.1474(12) 0.3865(4) 0.0319(17) Uani 0.362(2) 1 d D . P B 1
H35 H 0.1343 0.1084 0.3572 0.038 Uiso 0.362(2) 1 calc R U P B 1
C30A C 0.275(2) 0.3024(18) 0.3837(5) 0.019(2) Uani 0.334(2) 1 d D . P B 2
C31A C 0.2968(17) 0.1660(16) 0.4085(5) 0.0249(15) Uani 0.334(2) 1 d D . P B 2
H31A H 0.3250 0.0779 0.3900 0.030 Uiso 0.334(2) 1 calc R U P B 2
C32A C 0.2770(17) 0.1601(13) 0.4597(4) 0.0296(17) Uani 0.334(2) 1 d D . P B 2
H32A H 0.2817 0.0693 0.4756 0.036 Uiso 0.334(2) 1 calc R U P B 2
C33A C 0.2505(19) 0.2859(14) 0.4879(5) 0.0321(17) Uani 0.334(2) 1 d D . P B 2
C34A C 0.2292(15) 0.4183(13) 0.4633(4) 0.0355(16) Uani 0.334(2) 1 d D . P B 2
H34A H 0.2086 0.5058 0.4818 0.043 Uiso 0.334(2) 1 calc R U P B 2
C35A C 0.2375(17) 0.4261(13) 0.4117(4) 0.0319(17) Uani 0.334(2) 1 d D . P B 2
H35A H 0.2165 0.5196 0.3955 0.038 Uiso 0.334(2) 1 calc R U P B 2
C30B C 0.239(3) 0.294(2) 0.3856(6) 0.019(2) Uani 0.304(2) 1 d D . P B 3
C31B C 0.1532(16) 0.4188(13) 0.4120(4) 0.0249(15) Uani 0.304(2) 1 d D . P B 3
H31B H 0.1294 0.5138 0.3968 0.030 Uiso 0.304(2) 1 calc R U P B 3
C32B C 0.1033(16) 0.4049(13) 0.4602(4) 0.0296(17) Uani 0.304(2) 1 d D . P B 3
H32B H 0.0477 0.4913 0.4778 0.036 Uiso 0.304(2) 1 calc R U P B 3
C33B C 0.1319(17) 0.2681(13) 0.4838(4) 0.0321(17) Uani 0.304(2) 1 d D . P B 3
C34B C 0.210(2) 0.1441(16) 0.4570(5) 0.0355(16) Uani 0.304(2) 1 d D . P B 3
H34B H 0.2270 0.0490 0.4716 0.043 Uiso 0.304(2) 1 calc R U P B 3
C35B C 0.263(2) 0.1576(18) 0.4085(6) 0.0319(17) Uani 0.304(2) 1 d D . P B 3
H35B H 0.3173 0.0710 0.3909 0.038 Uiso 0.304(2) 1 calc R U P B 3
C36 C 0.1014(11) 0.1095(11) 0.5269(4) 0.0278(8) Uani 0.362(2) 1 d D . P B 1
C37 C -0.0822(11) 0.1685(12) 0.5299(4) 0.0314(9) Uani 0.362(2) 1 d D . P B 1
H37A H -0.1151 0.1819 0.5648 0.047 Uiso 0.362(2) 1 calc R U P B 1
H37B H -0.1284 0.0983 0.5148 0.047 Uiso 0.362(2) 1 calc R U P B 1
H37C H -0.1214 0.2633 0.5119 0.047 Uiso 0.362(2) 1 calc R U P B 1
C38 C 0.1612(14) -0.0568(12) 0.5310(4) 0.0391(9) Uani 0.362(2) 1 d D . P B 1
H38A H 0.2790 -0.0922 0.5271 0.059 Uiso 0.362(2) 1 calc R U P B 1
H38B H 0.1111 -0.0977 0.5048 0.059 Uiso 0.362(2) 1 calc R U P B 1
H38C H 0.1325 -0.0883 0.5637 0.059 Uiso 0.362(2) 1 calc R U P B 1
C39 C 0.1722(15) 0.1153(13) 0.5669(5) 0.0399(9) Uani 0.362(2) 1 d D . P B 1
H39A H 0.2026 0.0188 0.5839 0.060 Uiso 0.362(2) 1 calc R U P B 1
H39B H 0.0998 0.1893 0.5882 0.060 Uiso 0.362(2) 1 calc R U P B 1
H39C H 0.2696 0.1424 0.5598 0.060 Uiso 0.362(2) 1 calc R U P B 1
C36A C 0.2508(12) 0.2646(11) 0.5462(4) 0.0278(8) Uani 0.334(2) 1 d D . P B 2
C37A C 0.2178(14) 0.4171(11) 0.5706(5) 0.0314(9) Uani 0.334(2) 1 d D . P B 2
H37D H 0.1098 0.4814 0.5609 0.047 Uiso 0.334(2) 1 calc R U P B 2
H37E H 0.2990 0.4617 0.5593 0.047 Uiso 0.334(2) 1 calc R U P B 2
H37F H 0.2237 0.4043 0.6069 0.047 Uiso 0.334(2) 1 calc R U P B 2
C38A C 0.4225(14) 0.1683(15) 0.5607(5) 0.0391(9) Uani 0.334(2) 1 d D . P B 2
H38D H 0.4308 0.1571 0.5971 0.059 Uiso 0.334(2) 1 calc R U P B 2
H38E H 0.5007 0.2152 0.5485 0.059 Uiso 0.334(2) 1 calc R U P B 2
H38F H 0.4456 0.0711 0.5459 0.059 Uiso 0.334(2) 1 calc R U P B 2
C39A C 0.1571(8) 0.1861(8) 0.5669(3) 0.0399(9) Uani 0.334(2) 1 d D . P B 2
H39D H 0.2087 0.1357 0.5975 0.060 Uiso 0.334(2) 1 calc R U P B 2
H39E H 0.1464 0.1132 0.5432 0.060 Uiso 0.334(2) 1 calc R U P B 2
H39F H 0.0497 0.2538 0.5747 0.060 Uiso 0.334(2) 1 calc R U P B 2
C36B C 0.0576(13) 0.2627(12) 0.5360(4) 0.0278(8) Uani 0.304(2) 1 d D . P B 3
C37B C -0.1262(13) 0.2943(14) 0.5315(5) 0.0314(9) Uani 0.304(2) 1 d D . P B 3
H37G H -0.1481 0.2137 0.5141 0.047 Uiso 0.304(2) 1 calc R U P B 3
H37H H -0.1738 0.3869 0.5128 0.047 Uiso 0.304(2) 1 calc R U P B 3
H37I H -0.1738 0.3025 0.5649 0.047 Uiso 0.304(2) 1 calc R U P B 3
C38B C 0.0817(17) 0.3828(14) 0.5699(5) 0.0391(9) Uani 0.304(2) 1 d D . P B 3
H38G H 0.0314 0.3781 0.6023 0.059 Uiso 0.304(2) 1 calc R U P B 3
H38H H 0.0314 0.4801 0.5544 0.059 Uiso 0.304(2) 1 calc R U P B 3
H38I H 0.1976 0.3664 0.5746 0.059 Uiso 0.304(2) 1 calc R U P B 3
C39B C 0.1571(8) 0.1861(8) 0.5669(3) 0.0399(9) Uani 0.304(2) 1 d D . P B 3
H39G H 0.1080 0.1223 0.5856 0.060 Uiso 0.304(2) 1 calc R U P B 3
H39H H 0.1884 0.2506 0.5899 0.060 Uiso 0.304(2) 1 calc R U P B 3
H39I H 0.2531 0.1253 0.5494 0.060 Uiso 0.304(2) 1 calc R U P B 3
C40 C 0.9884(4) 0.0184(4) 0.25415(13) 0.0217(7) Uani 1 1 d . . . . .
C41 C 1.0109(4) -0.1195(4) 0.27762(15) 0.0251(8) Uani 1 1 d . . . . .
H41 H 0.9201 -0.1517 0.2840 0.030 Uiso 1 1 calc R U . . .
C42 C 1.1635(5) -0.2087(4) 0.29146(17) 0.0312(9) Uani 1 1 d . . . . .
H42 H 1.1759 -0.3030 0.3060 0.037 Uiso 1 1 calc R U . . .
C43 C 1.2994(5) -0.1640(4) 0.28468(19) 0.0363(10) Uani 1 1 d . . . . .
C44 C 1.2763(5) -0.0278(4) 0.26078(17) 0.0326(9) Uani 1 1 d . . . . .
H44 H 1.3672 0.0048 0.2549 0.039 Uiso 1 1 calc R U . . .
C45 C 1.1239(4) 0.0617(4) 0.24529(14) 0.0248(8) Uani 1 1 d . . . . .
H45 H 1.1126 0.1529 0.2286 0.030 Uiso 1 1 calc R U . . .
C46 C 1.4632(6) -0.2622(6) 0.3073(2) 0.0278(8) Uani 0.705(5) 1 d D . P C 1
C47 C 1.5955(10) -0.1900(9) 0.3010(3) 0.0314(9) Uani 0.705(5) 1 d D . P C 1
H47A H 1.5640 -0.0960 0.3183 0.047 Uiso 0.705(5) 1 calc R U P C 1
H47B H 1.6104 -0.1725 0.2655 0.047 Uiso 0.705(5) 1 calc R U P C 1
H47C H 1.6970 -0.2553 0.3152 0.047 Uiso 0.705(5) 1 calc R U P C 1
C48 C 1.4507(8) -0.2971(7) 0.3634(2) 0.0391(9) Uani 0.705(5) 1 d D . P C 1
H48A H 1.5572 -0.3562 0.3761 0.059 Uiso 0.705(5) 1 calc R U P C 1
H48B H 1.3741 -0.3524 0.3681 0.059 Uiso 0.705(5) 1 calc R U P C 1
H48C H 1.4127 -0.2049 0.3817 0.059 Uiso 0.705(5) 1 calc R U P C 1
C49 C 1.5099(8) -0.4059(6) 0.2794(3) 0.0399(9) Uani 0.705(5) 1 d D . P C 1
H49A H 1.5184 -0.3856 0.2438 0.060 Uiso 0.705(5) 1 calc R U P C 1
H49B H 1.4272 -0.4541 0.2846 0.060 Uiso 0.705(5) 1 calc R U P C 1
H49C H 1.6143 -0.4707 0.2918 0.060 Uiso 0.705(5) 1 calc R U P C 1
C46A C 1.4697(15) -0.2807(14) 0.2806(5) 0.0278(8) Uani 0.295(5) 1 d D . P C 2
C47A C 1.597(2) -0.202(2) 0.2877(7) 0.0314(9) Uani 0.295(5) 1 d D . P C 2
H47D H 1.5593 -0.1260 0.3130 0.047 Uiso 0.295(5) 1 calc R U P C 2
H47E H 1.6129 -0.1550 0.2561 0.047 Uiso 0.295(5) 1 calc R U P C 2
H47F H 1.6995 -0.2732 0.2986 0.047 Uiso 0.295(5) 1 calc R U P C 2
C48A C 1.4748(18) -0.3750(17) 0.3283(5) 0.0391(9) Uani 0.295(5) 1 d D . P C 2
H48D H 1.5867 -0.4349 0.3355 0.059 Uiso 0.295(5) 1 calc R U P C 2
H48E H 1.4088 -0.4397 0.3234 0.059 Uiso 0.295(5) 1 calc R U P C 2
H48F H 1.4320 -0.3102 0.3563 0.059 Uiso 0.295(5) 1 calc R U P C 2
C49A C 1.514(2) -0.3834(15) 0.2368(6) 0.0399(9) Uani 0.295(5) 1 d D . P C 2
H49D H 1.5250 -0.3274 0.2068 0.060 Uiso 0.295(5) 1 calc R U P C 2
H49E H 1.4285 -0.4281 0.2315 0.060 Uiso 0.295(5) 1 calc R U P C 2
H49F H 1.6163 -0.4610 0.2438 0.060 Uiso 0.295(5) 1 calc R U P C 2
C50 C 0.0989(5) 0.6371(4) 0.01021(14) 0.0278(8) Uani 1 1 d . . . . .
C51 C -0.0541(5) 0.7491(5) -0.00890(16) 0.0377(10) Uani 1 1 d . . . . .
H51A H -0.0618 0.8464 0.0038 0.056 Uiso 1 1 calc R U . . .
H51B H -0.1477 0.7214 0.0025 0.056 Uiso 1 1 calc R U . . .
H51C H -0.0526 0.7525 -0.0454 0.056 Uiso 1 1 calc R U . . .

loop_
_atom_site_aniso_label
_atom_site_aniso_U_11
_atom_site_aniso_U_22
_atom_site_aniso_U_33
_atom_site_aniso_U_23
_atom_site_aniso_U_13
_atom_site_aniso_U_12
Cu1 0.0142(3) 0.0155(3) 0.0181(3) 0.00407(18) -0.00257(18) -0.00265(19)
O1 0.0376(16) 0.0431(17) 0.0258(14) 0.0129(12) -0.0056(12) -0.0135(13)
N1 0.0169(14) 0.0161(14) 0.0197(14) 0.0026(11) -0.0024(11) -0.0038(11)
N2 0.0176(14) 0.0165(14) 0.0192(14) 0.0003(11) -0.0022(11) -0.0020(11)
N3 0.0174(14) 0.0178(14) 0.0202(14) 0.0031(11) -0.0034(11) -0.0030(11)
N4 0.0154(14) 0.0168(14) 0.0244(15) 0.0041(11) -0.0008(11) -0.0044(11)
N5 0.0242(16) 0.0267(16) 0.0259(16) 0.0093(13) -0.0075(13) -0.0085(13)
C1 0.0210(17) 0.0179(16) 0.0185(16) 0.0018(13) 0.0003(13) -0.0071(13)
C2 0.0236(18) 0.0216(17) 0.0193(17) 0.0053(13) -0.0044(14) -0.0098(14)
C3 0.0232(18) 0.0221(18) 0.0220(17) 0.0063(14) -0.0081(14) -0.0103(14)
C4 0.0207(17) 0.0151(16) 0.0228(17) 0.0052(13) -0.0073(13) -0.0065(13)
C5 0.0196(17) 0.0149(16) 0.0234(17) 0.0034(13) -0.0053(13) -0.0065(13)
C6 0.0173(16) 0.0126(15) 0.0266(18) 0.0003(13) -0.0022(13) -0.0025(13)
C7 0.0143(16) 0.0236(18) 0.0271(18) 0.0013(14) -0.0010(14) 0.0019(14)
C8 0.0220(18) 0.030(2) 0.0219(18) -0.0028(15) 0.0034(14) -0.0020(15)
C9 0.0243(18) 0.0245(18) 0.0196(17) -0.0023(14) 0.0014(14) -0.0034(15)
C10 0.028(2) 0.032(2) 0.0213(18) -0.0002(15) -0.0019(15) -0.0035(16)
C11 0.0253(19) 0.0268(19) 0.0189(17) 0.0008(14) -0.0037(14) -0.0062(15)
C12 0.030(2) 0.053(3) 0.0202(19) 0.0049(18) -0.0088(16) -0.0010(19)
C13 0.0214(18) 0.033(2) 0.029(2) 0.0054(16) -0.0093(15) -0.0032(16)
C14 0.0207(17) 0.0170(16) 0.0252(18) 0.0036(13) -0.0058(14) -0.0039(14)
C15 0.0179(17) 0.0152(16) 0.0303(19) 0.0024(14) -0.0048(14) -0.0053(13)
C16 0.0158(16) 0.0152(16) 0.0303(19) 0.0029(14) -0.0016(14) -0.0055(13)
C17 0.0165(16) 0.0195(17) 0.0323(19) 0.0025(14) 0.0009(14) -0.0056(14)
C18 0.0205(17) 0.0240(18) 0.0236(18) 0.0022(14) 0.0018(14) -0.0074(14)
C19 0.0227(17) 0.0173(16) 0.0212(17) 0.0053(13) -0.0013(13) -0.0088(14)
C20 0.0171(17) 0.0183(17) 0.0251(18) 0.0060(13) -0.0053(13) -0.0046(14)
C21 0.0219(18) 0.0156(17) 0.035(2) 0.0011(14) -0.0051(15) -0.0031(14)
C22 0.0224(18) 0.0183(18) 0.042(2) 0.0017(15) -0.0120(16) -0.0073(15)
C23 0.0260(19) 0.0170(18) 0.046(2) 0.0039(16) -0.0122(17) -0.0063(15)
C24 0.027(2) 0.0138(17) 0.051(2) 0.0029(16) -0.0152(18) -0.0036(15)
C25 0.0234(18) 0.0188(18) 0.037(2) 0.0008(15) -0.0094(15) -0.0067(15)
C26 0.0236(16) 0.0230(14) 0.035(2) 0.0014(16) -0.0036(15) -0.0047(12)
C27 0.0230(14) 0.0266(15) 0.042(3) -0.0024(18) 0.0016(18) -0.0049(12)
C28 0.033(2) 0.046(2) 0.032(2) 0.0120(16) -0.0095(15) -0.0045(16)
C29 0.0365(19) 0.0206(15) 0.060(2) -0.0031(18) 0.0047(16) -0.0046(15)
C26A 0.0236(16) 0.0230(14) 0.035(2) 0.0014(16) -0.0036(15) -0.0047(12)
C27A 0.0230(14) 0.0266(15) 0.042(3) -0.0024(18) 0.0016(18) -0.0049(12)
C28A 0.033(2) 0.046(2) 0.032(2) 0.0120(16) -0.0095(15) -0.0045(16)
C29A 0.0365(19) 0.0206(15) 0.060(2) -0.0031(18) 0.0047(16) -0.0046(15)
C30 0.017(5) 0.016(5) 0.020(2) 0.001(3) -0.002(2) 0.000(5)
C31 0.019(3) 0.028(4) 0.025(3) 0.000(3) 0.004(3) -0.004(3)
C32 0.035(4) 0.032(4) 0.017(4) -0.001(3) 0.001(3) -0.004(4)
C33 0.035(4) 0.033(4) 0.022(4) 0.002(3) 0.006(3) -0.001(4)
C34 0.034(4) 0.041(4) 0.027(4) 0.005(3) 0.002(3) -0.006(3)
C35 0.031(4) 0.036(4) 0.023(4) 0.004(3) 0.001(3) -0.003(3)
C30A 0.017(5) 0.016(5) 0.020(2) 0.001(3) -0.002(2) 0.000(5)
C31A 0.019(3) 0.028(4) 0.025(3) 0.000(3) 0.004(3) -0.004(3)
C32A 0.035(4) 0.032(4) 0.017(4) -0.001(3) 0.001(3) -0.004(4)
C33A 0.035(4) 0.033(4) 0.022(4) 0.002(3) 0.006(3) -0.001(4)
C34A 0.034(4) 0.041(4) 0.027(4) 0.005(3) 0.002(3) -0.006(3)
C35A 0.031(4) 0.036(4) 0.023(4) 0.004(3) 0.001(3) -0.003(3)
C30B 0.017(5) 0.016(5) 0.020(2) 0.001(3) -0.002(2) 0.000(5)
C31B 0.019(3) 0.028(4) 0.025(3) 0.000(3) 0.004(3) -0.004(3)
C32B 0.035(4) 0.032(4) 0.017(4) -0.001(3) 0.001(3) -0.004(4)
C33B 0.035(4) 0.033(4) 0.022(4) 0.002(3) 0.006(3) -0.001(4)
C34B 0.034(4) 0.041(4) 0.027(4) 0.005(3) 0.002(3) -0.006(3)
C35B 0.031(4) 0.036(4) 0.023(4) 0.004(3) 0.001(3) -0.003(3)
C36 0.0236(16) 0.0230(14) 0.035(2) 0.0014(16) -0.0036(15) -0.0047(12)
C37 0.0230(14) 0.0266(15) 0.042(3) -0.0024(18) 0.0016(18) -0.0049(12)
C38 0.033(2) 0.046(2) 0.032(2) 0.0120(16) -0.0095(15) -0.0045(16)
C39 0.0365(19) 0.0206(15) 0.060(2) -0.0031(18) 0.0047(16) -0.0046(15)
C36A 0.0236(16) 0.0230(14) 0.035(2) 0.0014(16) -0.0036(15) -0.0047(12)
C37A 0.0230(14) 0.0266(15) 0.042(3) -0.0024(18) 0.0016(18) -0.0049(12)
C38A 0.033(2) 0.046(2) 0.032(2) 0.0120(16) -0.0095(15) -0.0045(16)
C39A 0.0365(19) 0.0206(15) 0.060(2) -0.0031(18) 0.0047(16) -0.0046(15)
C36B 0.0236(16) 0.0230(14) 0.035(2) 0.0014(16) -0.0036(15) -0.0047(12)
C37B 0.0230(14) 0.0266(15) 0.042(3) -0.0024(18) 0.0016(18) -0.0049(12)
C38B 0.033(2) 0.046(2) 0.032(2) 0.0120(16) -0.0095(15) -0.0045(16)
C39B 0.0365(19) 0.0206(15) 0.060(2) -0.0031(18) 0.0047(16) -0.0046(15)
C40 0.0159(16) 0.0209(17) 0.0269(18) 0.0007(14) -0.0025(14) -0.0039(14)
C41 0.0166(17) 0.0213(18) 0.038(2) 0.0055(15) -0.0031(15) -0.0075(14)
C42 0.0215(18) 0.0159(17) 0.054(3) 0.0092(16) -0.0024(17) -0.0029(14)
C43 0.0201(19) 0.0207(19) 0.066(3) 0.0061(19) -0.0024(18) -0.0033(15)
C44 0.0179(18) 0.0202(19) 0.059(3) 0.0036(18) 0.0012(17) -0.0057(15)
C45 0.0217(18) 0.0158(17) 0.036(2) 0.0023(14) -0.0007(15) -0.0045(14)
C46 0.0236(16) 0.0230(14) 0.035(2) 0.0014(16) -0.0036(15) -0.0047(12)
C47 0.0230(14) 0.0266(15) 0.042(3) -0.0024(18) 0.0016(18) -0.0049(12)
C48 0.033(2) 0.046(2) 0.032(2) 0.0120(16) -0.0095(15) -0.0045(16)
C49 0.0365(19) 0.0206(15) 0.060(2) -0.0031(18) 0.0047(16) -0.0046(15)
C46A 0.0236(16) 0.0230(14) 0.035(2) 0.0014(16) -0.0036(15) -0.0047(12)
C47A 0.0230(14) 0.0266(15) 0.042(3) -0.0024(18) 0.0016(18) -0.0049(12)
C48A 0.033(2) 0.046(2) 0.032(2) 0.0120(16) -0.0095(15) -0.0045(16)
C49A 0.0365(19) 0.0206(15) 0.060(2) -0.0031(18) 0.0047(16) -0.0046(15)
C50 0.031(2) 0.028(2) 0.0272(19) 0.0110(15) -0.0124(16) -0.0139(16)
C51 0.035(2) 0.040(2) 0.037(2) 0.0177(19) -0.0153(18) -0.0121(19)

loop_
_atom_type_symbol
_atom_type_description
_atom_type_scat_dispersion_real
_atom_type_scat_dispersion_imag
_atom_type_scat_source
C C 0.0181 0.0091 'International Tables Vol C Tables 4.2.6.8 and 6.1.1.4'
H H 0.0000 0.0000 'International Tables Vol C Tables 4.2.6.8 and 6.1.1.4'
N N 0.0311 0.0180 'International Tables Vol C Tables 4.2.6.8 and 6.1.1.4'
O O 0.0492 0.0322 'International Tables Vol C Tables 4.2.6.8 and 6.1.1.4'
Cu Cu -1.9646 0.5888 'International Tables Vol C Tables 4.2.6.8 and 6.1.1.4'

loop_
_geom_angle_atom_site_label_1
_geom_angle_atom_site_label_2
_geom_angle_atom_site_label_3
_geom_angle
_geom_angle_site_symmetry_3
N4 Cu1 N3 91.40(12) .
N4 Cu1 N2 167.28(12) .
N3 Cu1 N2 97.01(12) .
N4 Cu1 N1 82.00(12) .
N3 Cu1 N1 166.71(12) .
N2 Cu1 N1 91.54(12) .
C1 N1 C4 109.7(3) .
C1 N1 Cu1 115.8(2) .
C4 N1 Cu1 131.7(2) .
C6 N2 C9 107.6(3) .
C6 N2 Cu1 125.5(2) .
C9 N2 Cu1 123.8(2) .
C14 N3 C11 107.4(3) .
C14 N3 Cu1 125.5(2) .
C11 N3 Cu1 123.1(2) .
C19 N4 C16 108.5(3) .
C19 N4 Cu1 115.4(2) .
C16 N4 Cu1 131.3(2) .
C50 N5 C3 126.0(3) .
C50 N5 H5N 117(3) .
C3 N5 H5N 117(3) .
N1 C1 C19 112.4(3) .
N1 C1 C2 109.8(3) .
C19 C1 C2 137.7(3) .
C3 C2 C1 106.0(3) .
C3 C2 H2 127.0 .
C1 C2 H2 127.0 .
C2 C3 N5 128.8(3) .
C2 C3 C4 108.2(3) .
N5 C3 C4 122.8(3) .
N1 C4 C5 120.8(3) .
N1 C4 C3 106.1(3) .
C5 C4 C3 132.8(3) .
C4 C5 C6 122.3(3) .
C4 C5 C20 120.8(3) .
C6 C5 C20 116.9(3) .
N2 C6 C7 108.6(3) .
N2 C6 C5 126.4(3) .
C7 C6 C5 124.9(3) .
C8 C7 C6 108.0(3) .
C8 C7 H7 126.0 .
C6 C7 H7 126.0 .
C7 C8 C9 106.9(3) .
C7 C8 H8 126.6 .
C9 C8 H8 126.6 .
N2 C9 C10 124.1(3) .
N2 C9 C8 108.8(3) .
C10 C9 C8 127.1(3) .
C11 C10 C9 124.3(3) .
C11 C10 C30A 112.9(8) .
C9 C10 C30A 121.9(9) .
C11 C10 C30B 122.1(10) .
C9 C10 C30B 113.6(10) .
C11 C10 C30 114.2(7) .
C9 C10 C30 119.5(7) .
N3 C11 C10 124.6(3) .
N3 C11 C12 108.8(3) .
C10 C11 C12 126.6(4) .
C13 C12 C11 107.6(3) .
C13 C12 H12 126.2 .
C11 C12 H12 126.2 .
C12 C13 C14 107.6(3) .
C12 C13 H13 126.2 .
C14 C13 H13 126.2 .
N3 C14 C15 125.6(3) .
N3 C14 C13 108.7(3) .
C15 C14 C13 125.7(3) .
C16 C15 C14 122.4(3) .
C16 C15 C40 120.4(3) .
C14 C15 C40 117.1(3) .
N4 C16 C15 120.3(3) .
N4 C16 C17 107.6(3) .
C15 C16 C17 131.9(3) .
C18 C17 C16 107.8(3) .
C18 C17 H17 126.1 .
C16 C17 H17 126.1 .
C17 C18 C19 106.5(3) .
C17 C18 H18 126.7 .
C19 C18 H18 126.7 .
N4 C19 C18 109.4(3) .
N4 C19 C1 112.4(3) .
C18 C19 C1 138.1(3) .
C25 C20 C21 117.8(3) .
C25 C20 C5 122.1(3) .
C21 C20 C5 120.2(3) .
C22 C21 C20 120.6(3) .
C22 C21 H21 119.7 .
C20 C21 H21 119.7 .
C21 C22 C23 121.7(3) .
C21 C22 H22 119.1 .
C23 C22 H22 119.1 .
C24 C23 C22 117.2(3) .
C24 C23 C26A 125.1(6) .
C22 C23 C26A 116.2(6) .
C24 C23 C26 122.4(4) .
C22 C23 C26 120.0(4) .
C25 C24 C23 121.2(3) .
C25 C24 H24 119.4 .
C23 C24 H24 119.4 .
C20 C25 C24 121.5(3) .
C20 C25 H25 119.3 .
C24 C25 H25 119.3 .
C27 C26 C29 108.4(5) .
C27 C26 C28 109.4(5) .
C29 C26 C28 109.0(5) .
C27 C26 C23 110.6(5) .
C29 C26 C23 113.0(5) .
C28 C26 C23 106.4(5) .
C26 C27 H27A 109.5 .
C26 C27 H27B 109.5 .
H27A C27 H27B 109.5 .
C26 C27 H27C 109.5 .
H27A C27 H27C 109.5 .
H27B C27 H27C 109.5 .
C26 C28 H28A 109.5 .
C26 C28 H28B 109.5 .
H28A C28 H28B 109.5 .
C26 C28 H28C 109.5 .
H28A C28 H28C 109.5 .
H28B C28 H28C 109.5 .
C26 C29 H29A 109.5 .
C26 C29 H29B 109.5 .
H29A C29 H29B 109.5 .
C26 C29 H29C 109.5 .
H29A C29 H29C 109.5 .
H29B C29 H29C 109.5 .
C27A C26A C23 102.5(11) .
C27A C26A C29A 106.6(12) .
C23 C26A C29A 109.9(12) .
C27A C26A C28A 109.6(12) .
C23 C26A C28A 118.7(12) .
C29A C26A C28A 108.8(13) .
C26A C27A H27D 109.5 .
C26A C27A H27E 109.5 .
H27D C27A H27E 109.5 .
C26A C27A H27F 109.5 .
H27D C27A H27F 109.5 .
H27E C27A H27F 109.5 .
C26A C28A H28D 109.5 .
C26A C28A H28E 109.5 .
H28D C28A H28E 109.5 .
C26A C28A H28F 109.5 .
H28D C28A H28F 109.5 .
H28E C28A H28F 109.5 .
C26A C29A H29D 109.5 .
C26A C29A H29E 109.5 .
H29D C29A H29E 109.5 .
C26A C29A H29F 109.5 .
H29D C29A H29F 109.5 .
H29E C29A H29F 109.5 .
C35 C30 C31 118.6(10) .
C35 C30 C10 124.6(10) .
C31 C30 C10 116.7(9) .
C32 C31 C30 119.1(10) .
C32 C31 H31 120.5 .
C30 C31 H31 120.5 .
C33 C32 C31 122.4(10) .
C33 C32 H32 118.8 .
C31 C32 H32 118.8 .
C34 C33 C32 117.3(10) .
C34 C33 C36 118.3(10) .
C32 C33 C36 124.3(9) .
C33 C34 C35 121.3(10) .
C33 C34 H34 119.3 .
C35 C34 H34 119.3 .
C30 C35 C34 121.2(11) .
C30 C35 H35 119.4 .
C34 C35 H35 119.4 .
C35A C30A C31A 118.0(12) .
C35A C30A C10 125.8(12) .
C31A C30A C10 115.9(12) .
C32A C31A C30A 120.3(13) .
C32A C31A H31A 119.9 .
C30A C31A H31A 119.9 .
C31A C32A C33A 120.7(11) .
C31A C32A H32A 119.7 .
C33A C32A H32A 119.7 .
C34A C33A C32A 118.2(11) .
C34A C33A C36A 124.9(10) .
C32A C33A C36A 116.9(10) .
C33A C34A C35A 121.1(11) .
C33A C34A H34A 119.5 .
C35A C34A H34A 119.5 .
C30A C35A C34A 121.5(11) .
C30A C35A H35A 119.3 .
C34A C35A H35A 119.3 .
C35B C30B C31B 117.7(12) .
C35B C30B C10 117.2(14) .
C31B C30B C10 125.1(13) .
C32B C31B C30B 120.3(11) .
C32B C31B H31B 119.9 .
C30B C31B H31B 119.9 .
C31B C32B C33B 122.0(11) .
C31B C32B H32B 119.0 .
C33B C32B H32B 119.0 .
C34B C33B C32B 117.8(10) .
C34B C33B C36B 123.6(11) .
C32B C33B C36B 118.3(10) .
C33B C34B C35B 120.4(13) .
C33B C34B H34B 119.8 .
C35B C34B H34B 119.8 .
C30B C35B C34B 121.8(14) .
C30B C35B H35B 119.1 .
C34B C35B H35B 119.1 .
C39 C36 C38 89.5(8) .
C39 C36 C37 114.2(10) .
C38 C36 C37 111.1(9) .
C39 C36 C33 121.5(11) .
C38 C36 C33 110.5(9) .
C37 C36 C33 108.5(8) .
C36 C37 H37A 109.5 .
C36 C37 H37B 109.5 .
H37A C37 H37B 109.5 .
C36 C37 H37C 109.5 .
H37A C37 H37C 109.5 .
H37B C37 H37C 109.5 .
C36 C38 C39 39.9(5) .
C36 C38 H38A 109.5 .
C39 C38 H38A 91.3 .
C36 C38 H38B 109.5 .
C39 C38 H38B 148.8 .
H38A C38 H38B 109.5 .
C36 C38 H38C 109.5 .
C39 C38 H38C 83.7 .
H38A C38 H38C 109.5 .
H38B C38 H38C 109.5 .
C36 C39 C38 50.7(6) .
C36 C39 H39A 109.5 .
C38 C39 H39A 60.3 .
C36 C39 H39B 109.5 .
C38 C39 H39B 136.3 .
H39A C39 H39B 109.5 .
C36 C39 H39C 109.5 .
C38 C39 H39C 113.9 .
H39A C39 H39C 109.5 .
H39B C39 H39C 109.5 .
C39A C36A C38A 102.1(9) .
C39A C36A C37A 111.9(9) .
C38A C36A C37A 108.1(9) .
C39A C36A C33A 118.7(9) .
C38A C36A C33A 106.4(10) .
C37A C36A C33A 108.9(9) .
C36A C37A H37D 109.5 .
C36A C37A H37E 109.5 .
H37D C37A H37E 109.5 .
C36A C37A H37F 109.5 .
H37D C37A H37F 109.5 .
H37E C37A H37F 109.5 .
C36A C38A H38D 109.5 .
C36A C38A H38E 109.5 .
H38D C38A H38E 109.5 .
C36A C38A H38F 109.5 .
H38D C38A H38F 109.5 .
H38E C38A H38F 109.5 .
C36A C39A H39D 109.5 .
C36A C39A H39E 109.5 .
H39D C39A H39E 109.5 .
C36A C39A H39F 109.5 .
H39D C39A H39F 109.5 .
H39E C39A H39F 109.5 .
C37B C36B C38B 106.2(10) .
C37B C36B C33B 110.1(10) .
C38B C36B C33B 111.4(10) .
C36B C37B H37G 109.5 .
C36B C37B H37H 109.5 .
H37G C37B H37H 109.5 .
C36B C37B H37I 109.5 .
H37G C37B H37I 109.5 .
H37H C37B H37I 109.5 .
C36B C38B H38G 109.5 .
C36B C38B H38H 109.5 .
H38G C38B H38H 109.5 .
C36B C38B H38I 109.5 .
H38G C38B H38I 109.5 .
H38H C38B H38I 109.5 .
C45 C40 C41 118.0(3) .
C45 C40 C15 122.4(3) .
C41 C40 C15 119.6(3) .
C42 C41 C40 120.8(3) .
C42 C41 H41 119.6 .
C40 C41 H41 119.6 .
C41 C42 C43 121.7(4) .
C41 C42 H42 119.1 .
C43 C42 H42 119.1 .
C42 C43 C44 117.1(4) .
C42 C43 C46A 120.1(6) .
C44 C43 C46A 117.2(6) .
C42 C43 C46 118.4(4) .
C44 C43 C46 124.3(4) .
C45 C44 C43 121.9(3) .
C45 C44 H44 119.1 .
C43 C44 H44 119.1 .
C40 C45 C44 120.4(3) .
C40 C45 H45 119.8 .
C44 C45 H45 119.8 .
C49 C46 C47 109.5(5) .
C49 C46 C48 108.5(5) .
C47 C46 C48 108.0(5) .
C49 C46 C43 106.4(5) .
C47 C46 C43 111.7(5) .
C48 C46 C43 112.7(5) .
C46 C47 H47A 109.5 .
C46 C47 H47B 109.5 .
H47A C47 H47B 109.5 .
C46 C47 H47C 109.5 .
H47A C47 H47C 109.5 .
H47B C47 H47C 109.5 .
C46 C48 H48A 109.5 .
C46 C48 H48B 109.5 .
H48A C48 H48B 109.5 .
C46 C48 H48C 109.5 .
H48A C48 H48C 109.5 .
H48B C48 H48C 109.5 .
C46 C49 H49A 109.5 .
C46 C49 H49B 109.5 .
H49A C49 H49B 109.5 .
C46 C49 H49C 109.5 .
H49A C49 H49C 109.5 .
H49B C49 H49C 109.5 .
C49A C46A C47A 110.6(12) .
C49A C46A C48A 108.2(11) .
C47A C46A C48A 106.4(12) .
C49A C46A C43 121.2(11) .
C47A C46A C43 107.9(11) .
C48A C46A C43 101.3(10) .
C46A C47A H47D 109.5 .
C46A C47A H47E 109.5 .
H47D C47A H47E 109.5 .
C46A C47A H47F 109.5 .
H47D C47A H47F 109.5 .
H47E C47A H47F 109.5 .
C46A C48A H48D 109.5 .
C46A C48A H48E 109.5 .
H48D C48A H48E 109.5 .
C46A C48A H48F 109.5 .
H48D C48A H48F 109.5 .
H48E C48A H48F 109.5 .
C46A C49A H49D 109.5 .
C46A C49A H49E 109.5 .
H49D C49A H49E 109.5 .
C46A C49A H49F 109.5 .
H49D C49A H49F 109.5 .
H49E C49A H49F 109.5 .
O1 C50 N5 122.8(3) .
O1 C50 C51 122.9(3) .
N5 C50 C51 114.2(4) .
O1 C50 N5 96.5(3) 2_565
N5 C50 N5 96.2(2) 2_565
C51 C50 N5 77.2(2) 2_565
C50 C51 H51A 109.5 .
C50 C51 H51B 109.5 .
H51A C51 H51B 109.5 .
C50 C51 H51C 109.5 .
H51A C51 H51C 109.5 .
H51B C51 H51C 109.5 .

loop_
_geom_bond_atom_site_label_1
_geom_bond_atom_site_label_2
_geom_bond_distance
_geom_bond_site_symmetry_2
Cu1 N4 1.892(3) .
Cu1 N3 1.894(3) .
Cu1 N2 1.896(3) .
Cu1 N1 1.897(3) .
O1 C50 1.208(5) .
N1 C1 1.352(4) .
N1 C4 1.374(4) .
N2 C6 1.373(4) .
N2 C9 1.385(5) .
N3 C14 1.379(4) .
N3 C11 1.389(5) .
N4 C19 1.360(5) .
N4 C16 1.381(4) .
N5 C50 1.375(5) .
N5 C3 1.398(5) .
N5 H5N 0.887(19) .
C1 C19 1.429(5) .
C1 C2 1.429(5) .
C2 C3 1.377(5) .
C2 H2 0.9500 .
C3 C4 1.464(5) .
C4 C5 1.388(5) .
C5 C6 1.429(5) .
C5 C20 1.491(5) .
C6 C7 1.424(5) .
C7 C8 1.370(5) .
C7 H7 0.9500 .
C8 C9 1.426(5) .
C8 H8 0.9500 .
C9 C10 1.407(5) .
C10 C11 1.405(5) .
C10 C30A 1.412(15) .
C10 C30B 1.564(15) .
C10 C30 1.567(12) .
C11 C12 1.423(5) .
C12 C13 1.369(6) .
C12 H12 0.9500 .
C13 C14 1.431(5) .
C13 H13 0.9500 .
C14 C15 1.420(5) .
C15 C16 1.396(5) .
C15 C40 1.484(5) .
C16 C17 1.431(5) .
C17 C18 1.381(5) .
C17 H17 0.9500 .
C18 C19 1.423(5) .
C18 H18 0.9500 .
C20 C25 1.388(5) .
C20 C21 1.399(5) .
C21 C22 1.386(5) .
C21 H21 0.9500 .
C22 C23 1.400(5) .
C22 H22 0.9500 .
C23 C24 1.393(5) .
C23 C26A 1.535(16) .
C23 C26 1.548(7) .
C24 C25 1.389(5) .
C24 H24 0.9500 .
C25 H25 0.9500 .
C26 C27 1.537(8) .
C26 C29 1.538(7) .
C26 C28 1.545(8) .
C27 H27A 0.9800 .
C27 H27B 0.9800 .
C27 H27C 0.9800 .
C28 H28A 0.9800 .
C28 H28B 0.9800 .
C28 H28C 0.9800 .
C29 H29A 0.9800 .
C29 H29B 0.9800 .
C29 H29C 0.9800 .
C26A C27A 1.535(15) .
C26A C29A 1.536(14) .
C26A C28A 1.543(15) .
C27A H27D 0.9800 .
C27A H27E 0.9800 .
C27A H27F 0.9800 .
C28A H28D 0.9800 .
C28A H28E 0.9800 .
C28A H28F 0.9800 .
C29A H29D 0.9800 .
C29A H29E 0.9800 .
C29A H29F 0.9800 .
C30 C35 1.378(15) .
C30 C31 1.407(15) .
C31 C32 1.394(13) .
C31 H31 0.9500 .
C32 C33 1.387(14) .
C32 H32 0.9500 .
C33 C34 1.386(14) .
C33 C36 1.564(14) .
C34 C35 1.389(13) .
C34 H34 0.9500 .
C35 H35 0.9500 .
C30A C35A 1.366(17) .
C30A C31A 1.411(17) .
C31A C32A 1.388(14) .
C31A H31A 0.9500 .
C32A C33A 1.392(14) .
C32A H32A 0.9500 .
C33A C34A 1.377(15) .
C33A C36A 1.573(16) .
C34A C35A 1.389(13) .
C34A H34A 0.9500 .
C35A H35A 0.9500 .
C30B C35B 1.382(19) .
C30B C31B 1.401(19) .
C31B C32B 1.381(13) .
C31B H31B 0.9500 .
C32B C33B 1.392(14) .
C32B H32B 0.9500 .
C33B C34B 1.383(15) .
C33B C36B 1.550(16) .
C34B C35B 1.398(16) .
C34B H34B 0.9500 .
C35B H35B 0.9500 .
C36 C39 1.252(13) .
C36 C38 1.511(13) .
C36 C37 1.522(12) .
C37 H37A 0.9800 .
C37 H37B 0.9800 .
C37 H37C 0.9800 .
C38 C39 1.954(14) .
C38 H38A 0.9800 .
C38 H38B 0.9800 .
C38 H38C 0.9800 .
C39 H39A 0.9800 .
C39 H39B 0.9800 .
C39 H39C 0.9800 .
C36A C39A 1.382(11) .
C36A C38A 1.536(13) .
C36A C37A 1.553(13) .
C37A H37D 0.9800 .
C37A H37E 0.9800 .
C37A H37F 0.9800 .
C38A H38D 0.9800 .
C38A H38E 0.9800 .
C38A H38F 0.9800 .
C39A H39D 0.9800 .
C39A H39E 0.9800 .
C39A H39F 0.9800 .
C36B C37B 1.538(13) .
C36B C38B 1.547(14) .
C37B H37G 0.9800 .
C37B H37H 0.9800 .
C37B H37I 0.9800 .
C38B H38G 0.9800 .
C38B H38H 0.9800 .
C38B H38I 0.9800 .
C40 C45 1.388(5) .
C40 C41 1.407(5) .
C41 C42 1.381(5) .
C41 H41 0.9500 .
C42 C43 1.391(5) .
C42 H42 0.9500 .
C43 C44 1.397(6) .
C43 C46A 1.556(13) .
C43 C46 1.557(6) .
C44 C45 1.393(5) .
C44 H44 0.9500 .
C45 H45 0.9500 .
C46 C49 1.518(8) .
C46 C47 1.527(8) .
C46 C48 1.549(8) .
C47 H47A 0.9800 .
C47 H47B 0.9800 .
C47 H47C 0.9800 .
C48 H48A 0.9800 .
C48 H48B 0.9800 .
C48 H48C 0.9800 .
C49 H49A 0.9800 .
C49 H49B 0.9800 .
C49 H49C 0.9800 .
C46A C49A 1.517(16) .
C46A C47A 1.543(14) .
C46A C48A 1.545(15) .
C47A H47D 0.9800 .
C47A H47E 0.9800 .
C47A H47F 0.9800 .
C48A H48D 0.9800 .
C48A H48E 0.9800 .
C48A H48F 0.9800 .
C49A H49D 0.9800 .
C49A H49E 0.9800 .
C49A H49F 0.9800 .
C50 C51 1.506(5) .
C50 N5 3.498(5) 2_565
C51 H51A 0.9800 .
C51 H51B 0.9800 .
C51 H51C 0.9800 .

loop_
_publcif_info_datablock.publ_exptl
_publcif_info_datablock.publ_geom
_publcif_info_datablock.structure
y y y

loop_
_publcif_info_exptl_table_extra_item
sin_theta_over_lambda_max
